data_4316209
loop_
_publ_author_name
'Thomas J. Emge'
'Michael D. Romanelli'
'Brian F. Moore'
'John G. Brennan'

_publ_section_title
;
 Zinc, Cadmium, and Mercury Complexes with Fluorinated Selenolate Ligands
;
_journal_name_full 'Inorganic Chemistry'
_journal_page_first 7304
_journal_page_last 7312
_journal_paper_doi 10.1021/ic1002989
_journal_volume 49
_journal_year 2010
_chemical_formula_sum 'C22 H10 F10 N2 Se2 Zn'
_chemical_formula_weight 715.61
_chemical_name_systematic
; 
 ? 
;
_space_group_IT_number 14
_symmetry_cell_setting monoclinic
_symmetry_space_group_name_Hall '-P 2yn'
_symmetry_space_group_name_H-M 'P 1 21/n 1'
_atom_sites_solution_hydrogens geom
_atom_sites_solution_primary direct
_atom_sites_solution_secondary difmap
_audit_creation_method SHELXL-97
_cell_angle_alpha 90.00
_cell_angle_beta 100.020(1)
_cell_angle_gamma 90.00
_cell_formula_units_Z 4
_cell_length_a 9.3073(5)
_cell_length_b 17.0503(9)
_cell_length_c 14.8291(8)
_cell_measurement_reflns_used 7949
_cell_measurement_temperature 100(2)
_cell_measurement_theta_max 28.29
_cell_measurement_theta_min 2.39
_cell_volume 2317.4(2)
_computing_cell_refinement 'Bruker SMART'
_computing_data_collection 'Bruker SMART'
_computing_data_reduction 'Bruker SAINT'
_computing_molecular_graphics 'Bruker SHELXTL'
_computing_publication_material 'Bruker SHELXTL'
_computing_structure_refinement 'SHELXL-97 (Sheldrick, 1997)'
_computing_structure_solution 'SHELXS-97 (Sheldrick, 1990)'
_diffrn_ambient_temperature 100(2)
_diffrn_measured_fraction_theta_full 0.997
_diffrn_measured_fraction_theta_max 0.997
_diffrn_measurement_device_type 'CCD area detector'
_diffrn_measurement_method 'phi and omega scans'
_diffrn_radiation_monochromator graphite
_diffrn_radiation_source 'fine-focus sealed tube'
_diffrn_radiation_type MoK\a
_diffrn_radiation_wavelength 0.71073
_diffrn_reflns_av_R_equivalents 0.0172
_diffrn_reflns_av_sigmaI/netI 0.0157
_diffrn_reflns_limit_h_max 12
_diffrn_reflns_limit_h_min -12
_diffrn_reflns_limit_k_max 22
_diffrn_reflns_limit_k_min -22
_diffrn_reflns_limit_l_max 19
_diffrn_reflns_limit_l_min -19
_diffrn_reflns_number 23494
_diffrn_reflns_theta_full 28.31
_diffrn_reflns_theta_max 28.31
_diffrn_reflns_theta_min 1.84
_exptl_absorpt_coefficient_mu 4.297
_exptl_absorpt_correction_T_max 0.999
_exptl_absorpt_correction_T_min 0.724
_exptl_absorpt_correction_type multi-scan
_exptl_absorpt_process_details 'Bruker SAINT (SADABS)'
_exptl_crystal_colour red
_exptl_crystal_density_diffrn 2.051
_exptl_crystal_density_method 'not measured'
_exptl_crystal_description lathe
_exptl_crystal_F_000 1376
_exptl_crystal_size_max 0.28
_exptl_crystal_size_mid 0.17
_exptl_crystal_size_min 0.06
_refine_diff_density_max 0.372
_refine_diff_density_min -0.255
_refine_diff_density_rms 0.063
_refine_ls_extinction_method none
_refine_ls_goodness_of_fit_ref 1.001
_refine_ls_hydrogen_treatment constr
_refine_ls_matrix_type full
_refine_ls_number_parameters 334
_refine_ls_number_reflns 5752
_refine_ls_number_restraints 0
_refine_ls_restrained_S_all 1.001
_refine_ls_R_factor_all 0.0216
_refine_ls_R_factor_gt 0.0190
_refine_ls_shift/su_max 0.002
_refine_ls_shift/su_mean 0.000
_refine_ls_structure_factor_coef Fsqd
_refine_ls_weighting_details 'calc w=1/[\s^2^(Fo^2^)+(0.0230P)^2^+1.6000P] where P=(Fo^2^+2Fc^2^)/3'
_refine_ls_weighting_scheme calc
_refine_ls_wR_factor_gt 0.0461
_refine_ls_wR_factor_ref 0.0469
_reflns_number_gt 5282
_reflns_number_total 5752
_reflns_threshold_expression >2sigma(I)
_cod_data_source_file ic1002989_si_001_1.cif
_cod_data_source_block znlathe
_cod_depositor_comments
;
The following automatic conversions were performed:

'_symmetry_cell_setting' value 'Monoclinic' changed to 'monoclinic'
according to the built-in table from CIF Core dictionary named
'cif_core.dic' version 2.4.1 from 2010-06-29.

Automatic conversion script
Id: cif_fix_values 1646 2011-03-28 12:23:43Z adriana 
;
_cod_database_code 4316209

loop_
_symmetry_equiv_pos_as_xyz
'x, y, z'
'-x+1/2, y+1/2, -z+1/2'
'-x, -y, -z'
'x-1/2, -y-1/2, z-1/2'

loop_
_atom_site_label
_atom_site_type_symbol
_atom_site_fract_x
_atom_site_fract_y
_atom_site_fract_z
_atom_site_U_iso_or_equiv
_atom_site_adp_type
_atom_site_occupancy
_atom_site_symmetry_multiplicity
_atom_site_calc_flag
_atom_site_refinement_flags
_atom_site_disorder_assembly
_atom_site_disorder_group
Zn1 Zn 0.775043(18) 0.030483(10) 0.760584(12) 0.01447(4) Uani 1 1 d . . .
Se1 Se 0.552230(16) 0.028515(9) 0.649598(10) 0.01676(4) Uani 1 1 d . . .
Se2 Se 0.761242(16) 0.084460(9) 0.909585(10) 0.01713(4) Uani 1 1 d . . .
F1 F 0.82192(10) 0.00433(6) 0.55073(7) 0.0226(2) Uani 1 1 d . . .
F2 F 0.90469(11) 0.08762(7) 0.41561(7) 0.0295(2) Uani 1 1 d . . .
F3 F 0.73511(13) 0.20585(7) 0.33401(7) 0.0338(3) Uani 1 1 d . . .
F4 F 0.47891(12) 0.24054(6) 0.39117(7) 0.0314(2) Uani 1 1 d . . .
F5 F 0.39716(10) 0.16065(6) 0.52865(7) 0.0223(2) Uani 1 1 d . . .
C1 C 0.61098(16) 0.08253(9) 0.54959(10) 0.0160(3) Uani 1 1 d . . .
C2 C 0.73709(17) 0.06460(9) 0.51561(10) 0.0179(3) Uani 1 1 d . . .
C3 C 0.77969(18) 0.10565(10) 0.44455(11) 0.0208(3) Uani 1 1 d . . .
C4 C 0.69332(19) 0.16529(10) 0.40249(11) 0.0228(3) Uani 1 1 d . . .
C5 C 0.56461(18) 0.18307(10) 0.43188(11) 0.0213(3) Uani 1 1 d . . .
C6 C 0.52578(17) 0.14184(9) 0.50410(11) 0.0178(3) Uani 1 1 d . . .
F6 F 0.54531(10) -0.05448(6) 0.83821(7) 0.0218(2) Uani 1 1 d . . .
F7 F 0.25920(11) -0.06585(6) 0.83654(7) 0.0293(2) Uani 1 1 d . . .
F8 F 0.11339(10) 0.05016(7) 0.91122(7) 0.0296(2) Uani 1 1 d . . .
F9 F 0.26330(12) 0.17631(6) 0.98918(8) 0.0318(2) Uani 1 1 d . . .
F10 F 0.54796(12) 0.19246(6) 0.98474(7) 0.0278(2) Uani 1 1 d . . .
C7 C 0.55804(17) 0.07092(9) 0.90887(10) 0.0166(3) Uani 1 1 d . . .
C8 C 0.47882(17) 0.00563(9) 0.87356(10) 0.0175(3) Uani 1 1 d . . .
C9 C 0.33067(18) -0.00207(10) 0.87305(11) 0.0208(3) Uani 1 1 d . . .
C10 C 0.25727(17) 0.05623(11) 0.91110(11) 0.0223(3) Uani 1 1 d . . .
C11 C 0.33271(18) 0.12060(10) 0.94936(11) 0.0220(3) Uani 1 1 d . . .
C12 C 0.47983(18) 0.12762(9) 0.94722(11) 0.0198(3) Uani 1 1 d . . .
N1 N 0.93122(14) 0.09794(8) 0.71549(9) 0.0158(2) Uani 1 1 d . . .
C13 C 0.90481(17) 0.17476(9) 0.70186(11) 0.0191(3) Uani 1 1 d . . .
H13 H 0.8172 0.1960 0.7163 0.023 Uiso 1 1 calc R . .
C14 C 0.99978(19) 0.22419(10) 0.66765(12) 0.0249(3) Uani 1 1 d . . .
H14 H 0.9775 0.2783 0.6581 0.030 Uiso 1 1 calc R . .
C15 C 1.12807(19) 0.19346(11) 0.64750(12) 0.0275(4) Uani 1 1 d . . .
H15 H 1.1956 0.2262 0.6241 0.033 Uiso 1 1 calc R . .
C16 C 1.15664(19) 0.11444(11) 0.66198(12) 0.0269(4) Uani 1 1 d . . .
H16 H 1.2442 0.0920 0.6489 0.032 Uiso 1 1 calc R . .
C17 C 1.05589(17) 0.06871(10) 0.69573(11) 0.0206(3) Uani 1 1 d . . .
H17 H 1.0755 0.0144 0.7054 0.025 Uiso 1 1 calc R . .
N2 N 0.85869(14) -0.08161(8) 0.77323(9) 0.0173(3) Uani 1 1 d . . .
C18 C 0.83584(18) -0.13193(10) 0.70217(11) 0.0211(3) Uani 1 1 d . . .
H18 H 0.7824 -0.1143 0.6453 0.025 Uiso 1 1 calc R . .
C19 C 0.88694(19) -0.20794(10) 0.70869(12) 0.0245(3) Uani 1 1 d . . .
H19 H 0.8680 -0.2421 0.6574 0.029 Uiso 1 1 calc R . .
C20 C 0.96614(19) -0.23375(10) 0.79100(13) 0.0250(3) Uani 1 1 d . . .
H20 H 1.0034 -0.2857 0.7970 0.030 Uiso 1 1 calc R . .
C21 C 0.98998(19) -0.18263(10) 0.86425(12) 0.0244(3) Uani 1 1 d . . .
H21 H 1.0440 -0.1989 0.9215 0.029 Uiso 1 1 calc R . .
C22 C 0.93416(17) -0.10729(10) 0.85319(11) 0.0203(3) Uani 1 1 d . . .
H22 H 0.9498 -0.0725 0.9040 0.024 Uiso 1 1 calc R . .

loop_
_atom_site_aniso_label
_atom_site_aniso_U_11
_atom_site_aniso_U_22
_atom_site_aniso_U_33
_atom_site_aniso_U_23
_atom_site_aniso_U_13
_atom_site_aniso_U_12
Zn1 0.01388(8) 0.01550(9) 0.01442(8) -0.00020(6) 0.00352(6) -0.00012(6)
Se1 0.01396(7) 0.02010(8) 0.01598(7) 0.00025(5) 0.00197(5) -0.00213(6)
Se2 0.01506(7) 0.02201(8) 0.01486(7) -0.00297(6) 0.00414(5) -0.00306(6)
F1 0.0213(5) 0.0245(5) 0.0219(5) 0.0011(4) 0.0039(4) 0.0075(4)
F2 0.0249(5) 0.0387(6) 0.0285(5) 0.0008(5) 0.0145(4) 0.0058(4)
F3 0.0385(6) 0.0375(6) 0.0288(6) 0.0137(5) 0.0154(5) 0.0030(5)
F4 0.0321(6) 0.0300(6) 0.0323(6) 0.0127(5) 0.0061(4) 0.0097(5)
F5 0.0159(4) 0.0249(5) 0.0264(5) -0.0001(4) 0.0047(4) 0.0035(4)
C1 0.0165(7) 0.0172(7) 0.0140(6) -0.0031(5) 0.0014(5) -0.0030(6)
C2 0.0188(7) 0.0179(7) 0.0159(7) -0.0027(6) -0.0001(6) 0.0014(6)
C3 0.0189(7) 0.0258(8) 0.0190(7) -0.0039(6) 0.0072(6) 0.0002(6)
C4 0.0271(9) 0.0236(8) 0.0192(7) 0.0024(6) 0.0081(6) -0.0028(7)
C5 0.0223(8) 0.0188(8) 0.0219(8) 0.0025(6) 0.0010(6) 0.0025(6)
C6 0.0154(7) 0.0199(7) 0.0183(7) -0.0038(6) 0.0032(6) -0.0006(6)
F6 0.0229(5) 0.0185(5) 0.0259(5) -0.0039(4) 0.0096(4) -0.0022(4)
F7 0.0218(5) 0.0323(6) 0.0339(6) -0.0041(5) 0.0053(4) -0.0105(4)
F8 0.0135(5) 0.0439(6) 0.0324(6) 0.0075(5) 0.0069(4) 0.0029(4)
F9 0.0311(6) 0.0299(6) 0.0387(6) 0.0002(5) 0.0180(5) 0.0115(5)
F10 0.0326(6) 0.0224(5) 0.0313(5) -0.0093(4) 0.0140(4) -0.0040(4)
C7 0.0166(7) 0.0200(7) 0.0138(6) 0.0020(6) 0.0046(5) 0.0002(6)
C8 0.0182(7) 0.0192(7) 0.0161(7) 0.0014(6) 0.0062(6) 0.0017(6)
C9 0.0193(8) 0.0240(8) 0.0190(7) 0.0023(6) 0.0029(6) -0.0044(6)
C10 0.0149(7) 0.0313(9) 0.0214(8) 0.0085(7) 0.0051(6) 0.0023(6)
C11 0.0233(8) 0.0241(8) 0.0211(7) 0.0045(6) 0.0105(6) 0.0081(6)
C12 0.0238(8) 0.0189(8) 0.0177(7) 0.0011(6) 0.0066(6) -0.0012(6)
N1 0.0141(6) 0.0191(6) 0.0143(6) -0.0001(5) 0.0025(5) 0.0000(5)
C13 0.0186(7) 0.0196(7) 0.0196(7) -0.0006(6) 0.0049(6) 0.0007(6)
C14 0.0260(8) 0.0218(8) 0.0273(8) 0.0032(7) 0.0058(7) -0.0027(7)
C15 0.0209(8) 0.0357(10) 0.0270(9) 0.0082(7) 0.0073(7) -0.0065(7)
C16 0.0180(8) 0.0373(10) 0.0270(8) 0.0045(7) 0.0083(7) 0.0028(7)
C17 0.0178(7) 0.0244(8) 0.0198(7) 0.0018(6) 0.0043(6) 0.0043(6)
N2 0.0158(6) 0.0164(6) 0.0204(6) 0.0014(5) 0.0050(5) -0.0010(5)
C18 0.0235(8) 0.0203(8) 0.0200(7) -0.0013(6) 0.0054(6) -0.0010(6)
C19 0.0274(9) 0.0199(8) 0.0283(8) -0.0037(7) 0.0105(7) -0.0009(7)
C20 0.0229(8) 0.0170(8) 0.0369(9) 0.0029(7) 0.0097(7) 0.0016(6)
C21 0.0213(8) 0.0216(8) 0.0290(9) 0.0049(7) 0.0009(7) -0.0001(6)
C22 0.0189(7) 0.0197(8) 0.0222(8) 0.0002(6) 0.0032(6) -0.0020(6)

loop_
_atom_type_symbol
_atom_type_description
_atom_type_scat_dispersion_real
_atom_type_scat_dispersion_imag
_atom_type_scat_source
C C 0.0033 0.0016 'International Tables Vol C Tables 4.2.6.8 and 6.1.1.4'
H H 0.0000 0.0000 'International Tables Vol C Tables 4.2.6.8 and 6.1.1.4'
N N 0.0061 0.0033 'International Tables Vol C Tables 4.2.6.8 and 6.1.1.4'
F F 0.0171 0.0103 'International Tables Vol C Tables 4.2.6.8 and 6.1.1.4'
Zn Zn 0.2839 1.4301 'International Tables Vol C Tables 4.2.6.8 and 6.1.1.4'
Se Se -0.0929 2.2259 'International Tables Vol C Tables 4.2.6.8 and 6.1.1.4'

loop_
_geom_angle_atom_site_label_1
_geom_angle_atom_site_label_2
_geom_angle_atom_site_label_3
_geom_angle
_geom_angle_site_symmetry_1
_geom_angle_site_symmetry_3
_geom_angle_publ_flag
N1 Zn1 N2 105.75(5) . . ?
N1 Zn1 Se1 111.01(4) . . ?
N2 Zn1 Se1 108.39(4) . . ?
N1 Zn1 Se2 103.74(4) . . ?
N2 Zn1 Se2 110.45(4) . . ?
Se1 Zn1 Se2 116.914(9) . . ?
C1 Se1 Zn1 101.26(5) . . ?
C7 Se2 Zn1 99.18(5) . . ?
C6 C1 C2 115.60(14) . . ?
C6 C1 Se1 120.95(12) . . ?
C2 C1 Se1 123.43(12) . . ?
F1 C2 C3 117.15(14) . . ?
F1 C2 C1 120.26(14) . . ?
C3 C2 C1 122.58(15) . . ?
F2 C3 C4 119.60(15) . . ?
F2 C3 C2 120.52(15) . . ?
C4 C3 C2 119.88(15) . . ?
F3 C4 C3 120.04(15) . . ?
F3 C4 C5 120.58(15) . . ?
C3 C4 C5 119.38(15) . . ?
F4 C5 C4 120.06(15) . . ?
F4 C5 C6 120.43(15) . . ?
C4 C5 C6 119.51(15) . . ?
F5 C6 C5 116.91(14) . . ?
F5 C6 C1 120.11(14) . . ?
C5 C6 C1 122.97(15) . . ?
C8 C7 C12 115.53(14) . . ?
C8 C7 Se2 124.19(12) . . ?
C12 C7 Se2 120.26(12) . . ?
F6 C8 C9 116.72(14) . . ?
F6 C8 C7 120.45(14) . . ?
C9 C8 C7 122.83(15) . . ?
F7 C9 C10 120.23(15) . . ?
F7 C9 C8 120.25(15) . . ?
C10 C9 C8 119.52(15) . . ?
F8 C10 C11 119.99(15) . . ?
F8 C10 C9 120.61(16) . . ?
C11 C10 C9 119.40(15) . . ?
F9 C11 C10 119.83(15) . . ?
F9 C11 C12 120.28(16) . . ?
C10 C11 C12 119.90(15) . . ?
F10 C12 C11 117.37(14) . . ?
F10 C12 C7 119.86(14) . . ?
C11 C12 C7 122.77(15) . . ?
C13 N1 C17 118.21(14) . . ?
C13 N1 Zn1 118.30(11) . . ?
C17 N1 Zn1 123.44(11) . . ?
N1 C13 C14 122.64(15) . . ?
N1 C13 H13 118.7 . . ?
C14 C13 H13 118.7 . . ?
C13 C14 C15 118.70(16) . . ?
C13 C14 H14 120.7 . . ?
C15 C14 H14 120.7 . . ?
C16 C15 C14 119.03(16) . . ?
C16 C15 H15 120.5 . . ?
C14 C15 H15 120.5 . . ?
C17 C16 C15 118.87(16) . . ?
C17 C16 H16 120.6 . . ?
C15 C16 H16 120.6 . . ?
N1 C17 C16 122.55(16) . . ?
N1 C17 H17 118.7 . . ?
C16 C17 H17 118.7 . . ?
C22 N2 C18 118.07(14) . . ?
C22 N2 Zn1 120.97(11) . . ?
C18 N2 Zn1 120.94(11) . . ?
N2 C18 C19 122.59(16) . . ?
N2 C18 H18 118.7 . . ?
C19 C18 H18 118.7 . . ?
C18 C19 C20 119.05(16) . . ?
C18 C19 H19 120.5 . . ?
C20 C19 H19 120.5 . . ?
C21 C20 C19 118.78(16) . . ?
C21 C20 H20 120.6 . . ?
C19 C20 H20 120.6 . . ?
C20 C21 C22 119.14(16) . . ?
C20 C21 H21 120.4 . . ?
C22 C21 H21 120.4 . . ?
N2 C22 C21 122.36(16) . . ?
N2 C22 H22 118.8 . . ?
C21 C22 H22 118.8 . . ?

loop_
_geom_bond_atom_site_label_1
_geom_bond_atom_site_label_2
_geom_bond_distance
_geom_bond_site_symmetry_2
_geom_bond_publ_flag
Zn1 N1 2.0545(13) . ?
Zn1 N2 2.0599(13) . ?
Zn1 Se1 2.4130(2) . ?
Zn1 Se2 2.4175(3) . ?
Se1 C1 1.9050(15) . ?
Se2 C7 1.9035(15) . ?
F1 C2 1.3444(18) . ?
F2 C3 1.3439(18) . ?
F3 C4 1.3411(19) . ?
F4 C5 1.3391(19) . ?
F5 C6 1.3492(18) . ?
C1 C6 1.386(2) . ?
C1 C2 1.390(2) . ?
C2 C3 1.379(2) . ?
C3 C4 1.377(2) . ?
C4 C5 1.378(2) . ?
C5 C6 1.381(2) . ?
F6 C8 1.3494(18) . ?
F7 C9 1.3390(19) . ?
F8 C10 1.3435(18) . ?
F9 C11 1.3420(19) . ?
F10 C12 1.3458(19) . ?
C7 C8 1.387(2) . ?
C7 C12 1.390(2) . ?
C8 C9 1.384(2) . ?
C9 C10 1.381(2) . ?
C10 C11 1.372(3) . ?
C11 C12 1.380(2) . ?
N1 C13 1.341(2) . ?
N1 C17 1.341(2) . ?
C13 C14 1.380(2) . ?
C13 H13 0.9500 . ?
C14 C15 1.383(3) . ?
C14 H14 0.9500 . ?
C15 C16 1.383(3) . ?
C15 H15 0.9500 . ?
C16 C17 1.379(2) . ?
C16 H16 0.9500 . ?
C17 H17 0.9500 . ?
N2 C22 1.342(2) . ?
N2 C18 1.347(2) . ?
C18 C19 1.378(2) . ?
C18 H18 0.9500 . ?
C19 C20 1.383(3) . ?
C19 H19 0.9500 . ?
C20 C21 1.380(3) . ?
C20 H20 0.9500 . ?
C21 C22 1.385(2) . ?
C21 H21 0.9500 . ?
C22 H22 0.9500 . ?

loop_
_geom_torsion_atom_site_label_1
_geom_torsion_atom_site_label_2
_geom_torsion_atom_site_label_3
_geom_torsion_atom_site_label_4
_geom_torsion
_geom_torsion_site_symmetry_1
_geom_torsion_site_symmetry_2
_geom_torsion_site_symmetry_3
_geom_torsion_site_symmetry_4
_geom_torsion_publ_flag
N1 Zn1 Se1 C1 6.75(6) . . . . ?
N2 Zn1 Se1 C1 -108.98(6) . . . . ?
Se2 Zn1 Se1 C1 125.45(5) . . . . ?
N1 Zn1 Se2 C7 145.13(6) . . . . ?
N2 Zn1 Se2 C7 -101.96(6) . . . . ?
Se1 Zn1 Se2 C7 22.58(5) . . . . ?
Zn1 Se1 C1 C6 -132.90(12) . . . . ?
Zn1 Se1 C1 C2 48.99(13) . . . . ?
C6 C1 C2 F1 -175.32(13) . . . . ?
Se1 C1 C2 F1 2.9(2) . . . . ?
C6 C1 C2 C3 3.4(2) . . . . ?
Se1 C1 C2 C3 -178.37(12) . . . . ?
F1 C2 C3 F2 -3.1(2) . . . . ?
C1 C2 C3 F2 178.13(14) . . . . ?
F1 C2 C3 C4 176.56(14) . . . . ?
C1 C2 C3 C4 -2.2(2) . . . . ?
F2 C3 C4 F3 -1.0(2) . . . . ?
C2 C3 C4 F3 179.32(15) . . . . ?
F2 C3 C4 C5 179.42(15) . . . . ?
C2 C3 C4 C5 -0.2(3) . . . . ?
F3 C4 C5 F4 1.0(3) . . . . ?
C3 C4 C5 F4 -179.49(15) . . . . ?
F3 C4 C5 C6 -178.31(15) . . . . ?
C3 C4 C5 C6 1.2(3) . . . . ?
F4 C5 C6 F5 2.1(2) . . . . ?
C4 C5 C6 F5 -178.64(14) . . . . ?
F4 C5 C6 C1 -179.14(14) . . . . ?
C4 C5 C6 C1 0.1(2) . . . . ?
C2 C1 C6 F5 176.35(13) . . . . ?
Se1 C1 C6 F5 -1.9(2) . . . . ?
C2 C1 C6 C5 -2.4(2) . . . . ?
Se1 C1 C6 C5 179.37(12) . . . . ?
Zn1 Se2 C7 C8 39.39(13) . . . . ?
Zn1 Se2 C7 C12 -142.14(12) . . . . ?
C12 C7 C8 F6 -177.19(13) . . . . ?
Se2 C7 C8 F6 1.3(2) . . . . ?
C12 C7 C8 C9 2.3(2) . . . . ?
Se2 C7 C8 C9 -179.20(12) . . . . ?
F6 C8 C9 F7 -1.7(2) . . . . ?
C7 C8 C9 F7 178.80(14) . . . . ?
F6 C8 C9 C10 177.79(14) . . . . ?
C7 C8 C9 C10 -1.7(2) . . . . ?
F7 C9 C10 F8 -0.7(2) . . . . ?
C8 C9 C10 F8 179.84(14) . . . . ?
F7 C9 C10 C11 179.07(15) . . . . ?
C8 C9 C10 C11 -0.4(2) . . . . ?
F8 C10 C11 F9 1.9(2) . . . . ?
C9 C10 C11 F9 -177.81(15) . . . . ?
F8 C10 C11 C12 -178.46(14) . . . . ?
C9 C10 C11 C12 1.8(2) . . . . ?
F9 C11 C12 F10 -1.2(2) . . . . ?
C10 C11 C12 F10 179.17(14) . . . . ?
F9 C11 C12 C7 178.44(14) . . . . ?
C10 C11 C12 C7 -1.2(2) . . . . ?
C8 C7 C12 F10 178.81(13) . . . . ?
Se2 C7 C12 F10 0.2(2) . . . . ?
C8 C7 C12 C11 -0.8(2) . . . . ?
Se2 C7 C12 C11 -179.42(12) . . . . ?
N2 Zn1 N1 C13 -179.59(11) . . . . ?
Se1 Zn1 N1 C13 63.05(12) . . . . ?
Se2 Zn1 N1 C13 -63.32(12) . . . . ?
N2 Zn1 N1 C17 2.96(13) . . . . ?
Se1 Zn1 N1 C17 -114.40(12) . . . . ?
Se2 Zn1 N1 C17 119.23(12) . . . . ?
C17 N1 C13 C14 0.7(2) . . . . ?
Zn1 N1 C13 C14 -176.91(13) . . . . ?
N1 C13 C14 C15 -0.7(3) . . . . ?
C13 C14 C15 C16 0.2(3) . . . . ?
C14 C15 C16 C17 0.3(3) . . . . ?
C13 N1 C17 C16 -0.2(2) . . . . ?
Zn1 N1 C17 C16 177.27(13) . . . . ?
C15 C16 C17 N1 -0.3(3) . . . . ?
N1 Zn1 N2 C22 92.73(12) . . . . ?
Se1 Zn1 N2 C22 -148.17(11) . . . . ?
Se2 Zn1 N2 C22 -18.89(13) . . . . ?
N1 Zn1 N2 C18 -89.09(13) . . . . ?
Se1 Zn1 N2 C18 30.02(13) . . . . ?
Se2 Zn1 N2 C18 159.29(11) . . . . ?
C22 N2 C18 C19 -0.1(2) . . . . ?
Zn1 N2 C18 C19 -178.34(13) . . . . ?
N2 C18 C19 C20 -0.7(3) . . . . ?
C18 C19 C20 C21 0.7(3) . . . . ?
C19 C20 C21 C22 0.0(3) . . . . ?
C18 N2 C22 C21 0.8(2) . . . . ?
Zn1 N2 C22 C21 179.06(12) . . . . ?
C20 C21 C22 N2 -0.8(3) . . . . ?
